data_4312060
loop_
_publ_author_name
'Jean-Pierre Costes'
'Ghenadie Novitchi'
'Sergiu Shova'
'Fran\,coise Dahan'
'Bruno Donnadieu'
'Jean-Pierre Tuchagues'

_publ_contact_author
;
       Dr Jean-Pierre Costes
       Laboratoire de Chimie de Coordination du CNRS
       205 Route de Narbonne
       31077 Toulouse Cedex 4
       France
;
_publ_contact_author_email costes@lcc-toulouse.fr
_publ_contact_author_fax '(33) 0561553003'
_publ_contact_author_phone '(33) 0561333152'
_publ_section_title
;
 Synthesis, Structure, and Magnetic Properties of Heterometallic
 Dicyanamide-Bridged Cu-Na and Cu-Gd One-Dimensional Polymers
;
_journal_name_full 'Inorganic Chemistry'
_journal_page_first 7792
_journal_page_last 7799
_journal_paper_doi 10.1021/ic048942i
_journal_volume 43
_journal_year 2004
_chemical_formula_moiety 'C24 H30 Cu Gd N5 O14'
_chemical_formula_sum 'C24 H30 Cu Gd N5 O14'
_chemical_formula_weight 833.32
_chemical_name_systematic
; 
 ? 
;
_space_group_IT_number 14
_symmetry_cell_setting monoclinic
_symmetry_space_group_name_Hall '-P 2yn'
_symmetry_space_group_name_H-M 'P 1 21/n 1'
_atom_sites_solution_hydrogens geom
_atom_sites_solution_primary direct
_atom_sites_solution_secondary difmap
_audit_creation_method SHELXL-97
_cell_angle_alpha 90.000(5)
_cell_angle_beta 93.503(5)
_cell_angle_gamma 90.000(5)
_cell_formula_units_Z 4
_cell_length_a 9.522(5)
_cell_length_b 15.774(5)
_cell_length_c 20.347(5)
_cell_measurement_reflns_used 7994
_cell_measurement_temperature 180(2)
_cell_measurement_theta_max 52.0
_cell_measurement_theta_min 4.4
_cell_volume 3050(2)
_computing_cell_refinement 'STOE-IPDS software (Stoe, 2.87, 1997)'
_computing_data_collection 'STOE-IPDS software (Stoe, 2.87, 1997)'
_computing_data_reduction 'XRED (Stoe, 1.08, 1996)'
_computing_molecular_graphics 'ORTEP-3 (Farrugia, 1997)'
_computing_publication_material 'SHELXL-97 (Sheldrick, 1997)'
_computing_structure_refinement 'SHELXL-97 (Sheldrick, 1997)'
_computing_structure_solution 'SHELXS-97 (Sheldrick, 1990)'
_diffrn_ambient_temperature 180(2)
_diffrn_measured_fraction_theta_full 0.924
_diffrn_measured_fraction_theta_max 0.924
_diffrn_measurement_device_type 'STOE IPDS'
_diffrn_measurement_method 'Imaging Plate Detector System'
_diffrn_radiation_monochromator graphite
_diffrn_radiation_source 'fine-focus sealed tube'
_diffrn_radiation_type MoK\a
_diffrn_radiation_wavelength 0.71073
_diffrn_reflns_av_R_equivalents 0.0302
_diffrn_reflns_av_sigmaI/netI 0.0183
_diffrn_reflns_limit_h_max 11
_diffrn_reflns_limit_h_min -10
_diffrn_reflns_limit_k_max 19
_diffrn_reflns_limit_k_min -19
_diffrn_reflns_limit_l_max 24
_diffrn_reflns_limit_l_min -25
_diffrn_reflns_number 23572
_diffrn_reflns_theta_full 26.08
_diffrn_reflns_theta_max 26.08
_diffrn_reflns_theta_min 2.31
_diffrn_standards_decay_% 0
_diffrn_standards_interval_count 0
_diffrn_standards_interval_time 0
_diffrn_standards_number 0
_exptl_absorpt_coefficient_mu 2.928
_exptl_absorpt_correction_T_max 0.861
_exptl_absorpt_correction_T_min 0.614
_exptl_absorpt_correction_type multi-scan
_exptl_absorpt_process_details 'c.f. r.h. blessing, acta cryst. (1995), a51, 33-38'
_exptl_crystal_colour blue-green
_exptl_crystal_density_diffrn 1.815
_exptl_crystal_density_method 'not measured'
_exptl_crystal_description prism
_exptl_crystal_F_000 1656
_exptl_crystal_size_max 0.30
_exptl_crystal_size_mid 0.30
_exptl_crystal_size_min 0.20
_refine_diff_density_max 0.542
_refine_diff_density_min -1.064
_refine_diff_density_rms 0.094
_refine_ls_extinction_method none
_refine_ls_goodness_of_fit_ref 1.072
_refine_ls_hydrogen_treatment mixed
_refine_ls_matrix_type full
_refine_ls_number_parameters 410
_refine_ls_number_reflns 5599
_refine_ls_number_restraints 0
_refine_ls_restrained_S_all 1.072
_refine_ls_R_factor_all 0.0293
_refine_ls_R_factor_gt 0.0265
_refine_ls_shift/su_max 0.002
_refine_ls_shift/su_mean 0.000
_refine_ls_structure_factor_coef Fsqd
_refine_ls_weighting_details 'calc w=1/[\s^2^(Fo^2^)+(0.0484P)^2^+2.4486P] where P=(Fo^2^+2Fc^2^)/3'
_refine_ls_weighting_scheme calc
_refine_ls_wR_factor_gt 0.0692
_refine_ls_wR_factor_ref 0.0744
_reflns_number_gt 5162
_reflns_number_total 5599
_reflns_threshold_expression >2sigma(I)
_cod_data_source_file ic048942isi20040803_080100_3.cif
_cod_data_source_block 3
_cod_database_code 4312060

loop_
_symmetry_equiv_pos_as_xyz
'x, y, z'
'-x+1/2, y+1/2, -z+1/2'
'-x, -y, -z'
'x-1/2, -y-1/2, z-1/2'

loop_
_atom_site_label
_atom_site_type_symbol
_atom_site_fract_x
_atom_site_fract_y
_atom_site_fract_z
_atom_site_U_iso_or_equiv
_atom_site_adp_type
_atom_site_occupancy
_atom_site_symmetry_multiplicity
_atom_site_calc_flag
_atom_site_refinement_flags
_atom_site_disorder_assembly
_atom_site_disorder_group
Cu1 Cu 0.66657(4) 0.17538(2) 0.507037(16) 0.02343(9) Uani 1 1 d . . .
Gd1 Gd 0.595283(15) 0.217975(8) 0.341859(6) 0.02440(7) Uani 1 1 d . . .
N1 N 0.8423(3) 0.19197(17) 0.56306(12) 0.0293(5) Uani 1 1 d . . .
N2 N 0.5741(3) 0.09350(14) 0.56344(11) 0.0226(5) Uani 1 1 d . . .
N3 N 0.5580(4) 0.1390(2) 0.21098(15) 0.0481(8) Uani 1 1 d . . .
N4 N 0.4348(3) 0.37633(17) 0.34142(14) 0.0353(6) Uani 1 1 d . . .
N5 N 0.8112(3) 0.08381(17) 0.33569(13) 0.0319(6) Uani 1 1 d . . .
O1 O 0.7409(2) 0.24195(14) 0.43647(10) 0.0307(5) Uani 1 1 d . . .
O2 O 0.5132(2) 0.16284(13) 0.43870(9) 0.0274(4) Uani 1 1 d . . .
O3 O 0.3306(2) 0.19140(14) 0.34140(10) 0.0306(5) Uani 1 1 d . . .
O4 O 0.7691(3) 0.33487(14) 0.33238(11) 0.0336(5) Uani 1 1 d . . .
O5 O 0.5377(3) 0.09810(16) 0.26375(13) 0.0446(6) Uani 1 1 d . . .
O6 O 0.5877(4) 0.21619(15) 0.21811(13) 0.0486(7) Uani 1 1 d . . .
O7 O 0.5486(5) 0.1056(2) 0.15788(16) 0.0838(12) Uani 1 1 d . . .
O8 O 0.4840(3) 0.34455(16) 0.39528(11) 0.0401(6) Uani 1 1 d . . .
O9 O 0.4673(3) 0.33786(13) 0.28937(10) 0.0319(5) Uani 1 1 d . . .
O10 O 0.3609(4) 0.43874(18) 0.33858(15) 0.0602(8) Uani 1 1 d . . .
O11 O 0.7142(3) 0.07780(15) 0.37496(12) 0.0385(5) Uani 1 1 d . . .
O12 O 0.8200(3) 0.15408(14) 0.30592(11) 0.0357(5) Uani 1 1 d . . .
O13 O 0.8930(3) 0.02584(16) 0.32750(14) 0.0462(6) Uani 1 1 d . . .
O14 O 0.5317(4) 0.27869(15) 0.56518(17) 0.0575(8) Uani 1 1 d . . .
C1 C 0.8492(4) 0.2943(2) 0.43874(16) 0.0326(7) Uani 1 1 d . . .
C2 C 0.8694(4) 0.3455(2) 0.38369(16) 0.0375(8) Uani 1 1 d . . .
C3 C 0.9816(6) 0.4005(4) 0.3832(2) 0.080(2) Uani 1 1 d . . .
H3 H 0.9926 0.4350 0.3498 0.097 Uiso 1 1 d R . .
C4 C 1.0733(8) 0.4059(5) 0.4384(3) 0.132(4) Uani 1 1 d . . .
H4 H 1.1448 0.4212 0.4357 0.159 Uiso 1 1 d R . .
C5 C 1.0574(7) 0.3560(5) 0.4924(2) 0.101(3) Uani 1 1 d . . .
H5 H 1.1218 0.3598 0.5285 0.122 Uiso 1 1 calc R . .
C6 C 0.9450(5) 0.2994(3) 0.49358(19) 0.0480(10) Uani 1 1 d . . .
C7 C 0.9372(4) 0.2465(3) 0.55057(17) 0.0425(9) Uani 1 1 d . . .
H7 H 1.0104 0.2524 0.5826 0.051 Uiso 1 1 calc R . .
C8 C 0.8733(4) 0.1415(2) 0.62367(15) 0.0367(7) Uani 1 1 d . . .
H8A H 0.9356 0.1738 0.6537 0.044 Uiso 1 1 calc R . .
H8B H 0.9222 0.0901 0.6123 0.044 Uiso 1 1 calc R . .
C9 C 0.7432(4) 0.1178(2) 0.65809(14) 0.0314(7) Uani 1 1 d . . .
H9A H 0.6880 0.1685 0.6646 0.038 Uiso 1 1 calc R . .
H9B H 0.7708 0.0946 0.7011 0.038 Uiso 1 1 calc R . .
C10 C 0.6532(4) 0.05354(19) 0.61941(14) 0.0289(6) Uani 1 1 d . . .
H10A H 0.7129 0.0092 0.6034 0.035 Uiso 1 1 calc R . .
H10B H 0.5879 0.0276 0.6482 0.035 Uiso 1 1 calc R . .
C11 C 0.4418(3) 0.07718(17) 0.55779(13) 0.0250(6) Uani 1 1 d . . .
H11 H 0.4071 0.0432 0.5905 0.030 Uiso 1 1 calc R . .
C12 C 0.3405(3) 0.10523(17) 0.50682(13) 0.0244(6) Uani 1 1 d . . .
C13 C 0.3804(3) 0.14426(17) 0.44893(13) 0.0225(6) Uani 1 1 d . . .
C14 C 0.2766(3) 0.16029(18) 0.39810(14) 0.0261(6) Uani 1 1 d . . .
C15 C 0.1371(4) 0.1432(2) 0.40591(16) 0.0334(7) Uani 1 1 d . . .
H15 H 0.0694 0.1568 0.3727 0.040 Uiso 1 1 calc R . .
C16 C 0.0975(4) 0.1052(2) 0.46408(17) 0.0380(8) Uani 1 1 d . . .
H16 H 0.0032 0.0935 0.4695 0.046 Uiso 1 1 calc R . .
C17 C 0.1979(4) 0.0851(2) 0.51352(16) 0.0355(7) Uani 1 1 d . . .
H17 H 0.1713 0.0582 0.5515 0.043 Uiso 1 1 calc R . .
C18 C 0.2326(5) 0.2021(3) 0.28351(18) 0.0478(10) Uani 1 1 d . . .
H18A H 0.2767 0.2373 0.2515 0.057 Uiso 1 1 calc R . .
H18B H 0.1493 0.2315 0.2966 0.057 Uiso 1 1 calc R . .
C19 C 0.1893(5) 0.1193(3) 0.25162(19) 0.0579(12) Uani 1 1 d . . .
H19A H 0.2715 0.0888 0.2400 0.087 Uiso 1 1 calc R . .
H19B H 0.1300 0.1301 0.2127 0.087 Uiso 1 1 calc R . .
H19C H 0.1387 0.0860 0.2818 0.087 Uiso 1 1 calc R . .
C20 C 0.7828(5) 0.3851(3) 0.27325(19) 0.0490(10) Uani 1 1 d . . .
H20A H 0.8111 0.4423 0.2856 0.059 Uiso 1 1 calc R . .
H20B H 0.6923 0.3882 0.2488 0.059 Uiso 1 1 calc R . .
C21 C 0.8890(6) 0.3477(4) 0.2302(2) 0.0742(15) Uani 1 1 d . . .
H21A H 0.9802 0.3488 0.2530 0.111 Uiso 1 1 calc R . .
H21B H 0.8911 0.3802 0.1904 0.111 Uiso 1 1 calc R . .
H21C H 0.8636 0.2902 0.2196 0.111 Uiso 1 1 calc R . .
C22 C 0.4008(6) 0.3949(3) 0.6021(3) 0.0746(15) Uani 1 1 d . . .
H22A H 0.3464 0.3515 0.6218 0.112 Uiso 1 1 calc R . .
H22B H 0.3422 0.4255 0.5702 0.112 Uiso 1 1 calc R . .
H22C H 0.4370 0.4333 0.6357 0.112 Uiso 1 1 calc R . .
C23 C 0.5207(5) 0.3552(2) 0.5690(2) 0.0473(9) Uani 1 1 d . . .
C24 C 0.6262(6) 0.4127(3) 0.5428(2) 0.0637(13) Uani 1 1 d . . .
H24A H 0.7189 0.3943 0.5576 0.096 Uiso 1 1 calc R . .
H24B H 0.6109 0.4693 0.5581 0.096 Uiso 1 1 calc R . .
H24C H 0.6173 0.4118 0.4955 0.096 Uiso 1 1 calc R . .

loop_
_atom_site_aniso_label
_atom_site_aniso_U_11
_atom_site_aniso_U_22
_atom_site_aniso_U_33
_atom_site_aniso_U_23
_atom_site_aniso_U_13
_atom_site_aniso_U_12
Cu1 0.0227(2) 0.02639(18) 0.02073(17) 0.00355(12) -0.00249(13) -0.00695(13)
Gd1 0.02449(12) 0.02635(10) 0.02197(9) 0.00635(5) -0.00183(6) -0.00439(5)
N1 0.0231(15) 0.0370(13) 0.0269(12) 0.0004(10) -0.0046(10) -0.0064(11)
N2 0.0268(15) 0.0199(11) 0.0207(11) -0.0002(8) -0.0019(9) -0.0014(9)
N3 0.052(2) 0.0529(19) 0.0380(16) -0.0148(14) -0.0092(14) 0.0156(15)
N4 0.0355(18) 0.0296(14) 0.0403(15) -0.0013(11) -0.0001(12) -0.0011(11)
N5 0.0248(16) 0.0314(13) 0.0385(14) 0.0044(11) -0.0072(11) -0.0030(11)
O1 0.0269(13) 0.0353(11) 0.0292(11) 0.0086(9) -0.0050(8) -0.0136(9)
O2 0.0222(12) 0.0373(11) 0.0222(9) 0.0082(8) -0.0028(8) -0.0090(8)
O3 0.0256(13) 0.0367(11) 0.0281(11) 0.0104(9) -0.0093(8) -0.0069(9)
O4 0.0370(15) 0.0318(11) 0.0319(11) 0.0118(9) 0.0019(9) -0.0090(9)
O5 0.0391(17) 0.0448(14) 0.0494(15) -0.0066(11) -0.0032(11) -0.0022(11)
O6 0.071(2) 0.0394(14) 0.0340(13) 0.0009(10) -0.0052(12) 0.0155(12)
O7 0.126(4) 0.078(2) 0.0462(18) -0.0290(16) -0.0038(19) 0.007(2)
O8 0.0443(17) 0.0439(13) 0.0315(12) -0.0020(10) -0.0020(10) -0.0028(11)
O9 0.0379(14) 0.0284(11) 0.0291(11) 0.0040(8) 0.0011(9) 0.0019(9)
O10 0.076(2) 0.0424(15) 0.0617(18) -0.0054(13) 0.0008(15) 0.0217(15)
O11 0.0369(15) 0.0346(12) 0.0441(13) 0.0149(10) 0.0041(10) -0.0010(10)
O12 0.0324(14) 0.0330(11) 0.0418(12) 0.0112(10) 0.0031(10) -0.0040(9)
O13 0.0382(17) 0.0359(13) 0.0640(16) 0.0010(11) -0.0009(12) 0.0068(11)
O14 0.074(2) 0.0298(14) 0.069(2) -0.0042(11) 0.0041(16) 0.0009(12)
C1 0.035(2) 0.0322(15) 0.0307(16) 0.0000(12) 0.0036(13) -0.0115(13)
C2 0.039(2) 0.0386(17) 0.0350(17) 0.0044(13) 0.0013(14) -0.0145(15)
C3 0.099(5) 0.089(4) 0.052(2) 0.023(2) -0.011(2) -0.073(3)
C4 0.139(7) 0.179(7) 0.073(3) 0.047(4) -0.041(4) -0.145(6)
C5 0.097(5) 0.148(6) 0.055(3) 0.030(3) -0.029(3) -0.101(5)
C6 0.040(3) 0.065(2) 0.0378(19) 0.0078(17) -0.0091(15) -0.0331(19)
C7 0.034(2) 0.059(2) 0.0330(17) -0.0014(16) -0.0075(14) -0.0222(17)
C8 0.031(2) 0.0471(19) 0.0303(15) 0.0055(14) -0.0095(12) -0.0078(14)
C9 0.042(2) 0.0338(16) 0.0180(13) 0.0005(11) -0.0040(12) -0.0061(13)
C10 0.0346(19) 0.0278(14) 0.0237(13) 0.0023(11) -0.0028(12) -0.0022(12)
C11 0.0314(19) 0.0230(13) 0.0213(13) -0.0034(10) 0.0066(11) -0.0049(11)
C12 0.0239(17) 0.0242(13) 0.0254(13) -0.0028(10) 0.0023(11) -0.0023(11)
C13 0.0203(16) 0.0209(12) 0.0261(13) -0.0027(10) -0.0002(10) -0.0036(10)
C14 0.0258(18) 0.0239(13) 0.0283(14) 0.0016(11) -0.0010(11) 0.0008(11)
C15 0.0218(19) 0.0396(17) 0.0382(16) -0.0022(13) -0.0037(12) 0.0024(13)
C16 0.0158(19) 0.059(2) 0.0395(17) -0.0015(15) 0.0043(12) -0.0042(14)
C17 0.029(2) 0.0452(18) 0.0335(16) 0.0010(13) 0.0108(13) -0.0064(14)
C18 0.038(2) 0.064(2) 0.0387(19) 0.0245(17) -0.0169(15) -0.0132(18)
C19 0.044(3) 0.094(3) 0.0344(19) -0.0070(19) -0.0091(16) -0.021(2)
C20 0.044(2) 0.055(2) 0.047(2) 0.0313(18) -0.0015(16) -0.0105(17)
C21 0.081(4) 0.102(4) 0.041(2) 0.020(2) 0.019(2) -0.013(3)
C22 0.044(3) 0.056(3) 0.123(5) -0.006(3) -0.006(3) 0.007(2)
C23 0.049(3) 0.0376(19) 0.053(2) -0.0024(16) -0.0114(17) 0.0023(16)
C24 0.078(4) 0.041(2) 0.073(3) -0.013(2) 0.013(2) -0.012(2)

loop_
_atom_type_symbol
_atom_type_description
_atom_type_scat_dispersion_real
_atom_type_scat_dispersion_imag
_atom_type_scat_source
C C 0.0033 0.0016 'International Tables Vol C Tables 4.2.6.8 and 6.1.1.4'
H H 0.0000 0.0000 'International Tables Vol C Tables 4.2.6.8 and 6.1.1.4'
N N 0.0061 0.0033 'International Tables Vol C Tables 4.2.6.8 and 6.1.1.4'
O O 0.0106 0.0060 'International Tables Vol C Tables 4.2.6.8 and 6.1.1.4'
Cu Cu 0.3201 1.2651 'International Tables Vol C Tables 4.2.6.8 and 6.1.1.4'
Gd Gd -0.1653 3.9035 'International Tables Vol C Tables 4.2.6.8 and 6.1.1.4'

loop_
_geom_angle_atom_site_label_1
_geom_angle_atom_site_label_2
_geom_angle_atom_site_label_3
_geom_angle
_geom_angle_site_symmetry_1
_geom_angle_site_symmetry_3
_geom_angle_publ_flag
O1 Cu1 O2 79.64(9) . . ?
O1 Cu1 N2 168.11(9) . . ?
O2 Cu1 N2 90.40(9) . . ?
O1 Cu1 N1 91.20(10) . . ?
O2 Cu1 N1 170.00(10) . . ?
N2 Cu1 N1 98.22(11) . . ?
O1 Cu1 O14 102.96(11) . . ?
O2 Cu1 O14 91.14(11) . . ?
N2 Cu1 O14 83.55(10) . . ?
N1 Cu1 O14 94.83(12) . . ?
O1 Cu1 Gd1 40.18(6) . . ?
O2 Cu1 Gd1 40.29(6) . . ?
N2 Cu1 Gd1 128.75(7) . . ?
N1 Cu1 Gd1 129.96(8) . . ?
O14 Cu1 Gd1 105.38(8) . . ?
O2 Gd1 O1 64.93(8) . . ?
O2 Gd1 O9 118.11(8) . . ?
O1 Gd1 O9 119.17(8) . . ?
O2 Gd1 O4 126.84(7) . . ?
O1 Gd1 O4 65.18(7) . . ?
O9 Gd1 O4 73.22(8) . . ?
O2 Gd1 O5 100.52(8) . . ?
O1 Gd1 O5 137.77(9) . . ?
O9 Gd1 O5 102.79(8) . . ?
O4 Gd1 O5 128.95(8) . . ?
O2 Gd1 O12 115.56(8) . . ?
O1 Gd1 O12 80.31(9) . . ?
O9 Gd1 O12 126.16(7) . . ?
O4 Gd1 O12 72.12(8) . . ?
O5 Gd1 O12 70.76(9) . . ?
O2 Gd1 O6 148.35(9) . . ?
O1 Gd1 O6 143.82(10) . . ?
O9 Gd1 O6 65.82(8) . . ?
O4 Gd1 O6 84.81(9) . . ?
O5 Gd1 O6 50.62(9) . . ?
O12 Gd1 O6 71.17(9) . . ?
O2 Gd1 O8 76.17(8) . . ?
O1 Gd1 O8 76.20(9) . . ?
O9 Gd1 O8 51.06(8) . . ?
O4 Gd1 O8 75.39(9) . . ?
O5 Gd1 O8 141.63(9) . . ?
O12 Gd1 O8 145.65(8) . . ?
O6 Gd1 O8 116.79(8) . . ?
O2 Gd1 O3 63.91(7) . . ?
O1 Gd1 O3 124.46(7) . . ?
O9 Gd1 O3 70.24(8) . . ?
O4 Gd1 O3 141.32(8) . . ?
O5 Gd1 O3 72.35(8) . . ?
O12 Gd1 O3 142.21(8) . . ?
O6 Gd1 O3 91.52(9) . . ?
O8 Gd1 O3 72.10(8) . . ?
O2 Gd1 O11 67.70(8) . . ?
O1 Gd1 O11 72.03(8) . . ?
O9 Gd1 O11 168.51(8) . . ?
O4 Gd1 O11 112.01(9) . . ?
O5 Gd1 O11 65.86(9) . . ?
O12 Gd1 O11 50.10(7) . . ?
O6 Gd1 O11 103.85(8) . . ?
O8 Gd1 O11 139.30(8) . . ?
O3 Gd1 O11 106.26(8) . . ?
O2 Gd1 N4 96.83(8) . . ?
O1 Gd1 N4 98.50(8) . . ?
O9 Gd1 N4 25.53(7) . . ?
O4 Gd1 N4 73.60(9) . . ?
O5 Gd1 N4 123.18(9) . . ?
O12 Gd1 N4 142.60(7) . . ?
O6 Gd1 N4 91.34(8) . . ?
O8 Gd1 N4 25.58(8) . . ?
O3 Gd1 N4 68.00(8) . . ?
O11 Gd1 N4 164.08(8) . . ?
O2 Gd1 N3 125.36(9) . . ?
O1 Gd1 N3 148.02(9) . . ?
O9 Gd1 N3 84.45(8) . . ?
O4 Gd1 N3 106.69(9) . . ?
O5 Gd1 N3 25.55(9) . . ?
O12 Gd1 N3 67.96(9) . . ?
O6 Gd1 N3 25.09(9) . . ?
O8 Gd1 N3 133.70(8) . . ?
O3 Gd1 N3 82.11(9) . . ?
O11 Gd1 N3 84.21(9) . . ?
N4 Gd1 N3 108.93(9) . . ?
C7 N1 C8 114.7(3) . . ?
C7 N1 Cu1 123.6(2) . . ?
C8 N1 Cu1 121.7(2) . . ?
C11 N2 C10 115.9(2) . . ?
C11 N2 Cu1 123.4(2) . . ?
C10 N2 Cu1 120.5(2) . . ?
O7 N3 O6 122.2(4) . . ?
O7 N3 O5 121.9(4) . . ?
O6 N3 O5 115.9(3) . . ?
O7 N3 Gd1 177.2(3) . . ?
O6 N3 Gd1 58.07(17) . . ?
O5 N3 Gd1 57.92(16) . . ?
O10 N4 O8 123.1(3) . . ?
O10 N4 O9 121.2(3) . . ?
O8 N4 O9 115.7(3) . . ?
O10 N4 Gd1 175.3(3) . . ?
O8 N4 Gd1 59.67(16) . . ?
O9 N4 Gd1 56.16(14) . . ?
O13 N5 O11 121.9(3) . . ?
O13 N5 O12 121.9(3) . . ?
O11 N5 O12 116.1(3) . . ?
O13 N5 Gd1 173.6(2) . . ?
O11 N5 Gd1 59.27(15) . . ?
O12 N5 Gd1 57.41(16) . . ?
C1 O1 Cu1 129.1(2) . . ?
C1 O1 Gd1 123.64(19) . . ?
Cu1 O1 Gd1 107.26(9) . . ?
C13 O2 Cu1 125.85(17) . . ?
C13 O2 Gd1 125.94(17) . . ?
Cu1 O2 Gd1 106.71(9) . . ?
C14 O3 C18 117.4(3) . . ?
C14 O3 Gd1 118.20(18) . . ?
C18 O3 Gd1 124.2(2) . . ?
C2 O4 C20 117.8(3) . . ?
C2 O4 Gd1 117.58(18) . . ?
C20 O4 Gd1 124.1(2) . . ?
N3 O5 Gd1 96.5(2) . . ?
N3 O6 Gd1 96.8(2) . . ?
N4 O8 Gd1 94.75(18) . . ?
N4 O9 Gd1 98.31(17) . . ?
N5 O11 Gd1 95.62(17) . . ?
N5 O12 Gd1 97.44(18) . . ?
C23 O14 Cu1 138.5(3) . . ?
O1 C1 C6 122.3(3) . . ?
O1 C1 C2 118.5(3) . . ?
C6 C1 C2 119.2(3) . . ?
C3 C2 O4 124.9(3) . . ?
C3 C2 C1 120.8(3) . . ?
O4 C2 C1 114.2(3) . . ?
C2 C3 C4 119.1(4) . . ?
C2 C3 H3 121.5 . . ?
C4 C3 H3 119.3 . . ?
C5 C4 C3 121.4(4) . . ?
C5 C4 H4 113.7 . . ?
C3 C4 H4 120.5 . . ?
C4 C5 C6 120.3(4) . . ?
C4 C5 H5 119.8 . . ?
C6 C5 H5 119.8 . . ?
C5 C6 C1 119.1(4) . . ?
C5 C6 C7 117.7(4) . . ?
C1 C6 C7 123.1(3) . . ?
N1 C7 C6 128.5(3) . . ?
N1 C7 H7 115.8 . . ?
C6 C7 H7 115.8 . . ?
N1 C8 C9 113.1(3) . . ?
N1 C8 H8A 109.0 . . ?
C9 C8 H8A 109.0 . . ?
N1 C8 H8B 109.0 . . ?
C9 C8 H8B 109.0 . . ?
H8A C8 H8B 107.8 . . ?
C8 C9 C10 112.3(3) . . ?
C8 C9 H9A 109.2 . . ?
C10 C9 H9A 109.2 . . ?
C8 C9 H9B 109.2 . . ?
C10 C9 H9B 109.2 . . ?
H9A C9 H9B 107.9 . . ?
N2 C10 C9 111.2(2) . . ?
N2 C10 H10A 109.4 . . ?
C9 C10 H10A 109.4 . . ?
N2 C10 H10B 109.4 . . ?
C9 C10 H10B 109.4 . . ?
H10A C10 H10B 108.0 . . ?
N2 C11 C12 127.8(3) . . ?
N2 C11 H11 116.1 . . ?
C12 C11 H11 116.1 . . ?
C13 C12 C17 119.5(3) . . ?
C13 C12 C11 122.3(3) . . ?
C17 C12 C11 117.9(3) . . ?
O2 C13 C12 122.6(3) . . ?
O2 C13 C14 118.5(2) . . ?
C12 C13 C14 118.8(3) . . ?
C15 C14 O3 125.3(3) . . ?
C15 C14 C13 121.3(3) . . ?
O3 C14 C13 113.4(3) . . ?
C14 C15 C16 119.6(3) . . ?
C14 C15 H15 120.2 . . ?
C16 C15 H15 120.2 . . ?
C17 C16 C15 120.2(3) . . ?
C17 C16 H16 119.9 . . ?
C15 C16 H16 119.9 . . ?
C16 C17 C12 120.4(3) . . ?
C16 C17 H17 119.8 . . ?
C12 C17 H17 119.8 . . ?
O3 C18 C19 113.0(3) . . ?
O3 C18 H18A 109.0 . . ?
C19 C18 H18A 109.0 . . ?
O3 C18 H18B 109.0 . . ?
C19 C18 H18B 109.0 . . ?
H18A C18 H18B 107.8 . . ?
C18 C19 H19A 109.5 . . ?
C18 C19 H19B 109.5 . . ?
H19A C19 H19B 109.5 . . ?
C18 C19 H19C 109.5 . . ?
H19A C19 H19C 109.5 . . ?
H19B C19 H19C 109.5 . . ?
O4 C20 C21 111.6(3) . . ?
O4 C20 H20A 109.3 . . ?
C21 C20 H20A 109.3 . . ?
O4 C20 H20B 109.3 . . ?
C21 C20 H20B 109.3 . . ?
H20A C20 H20B 108.0 . . ?
C20 C21 H21A 109.5 . . ?
C20 C21 H21B 109.5 . . ?
H21A C21 H21B 109.5 . . ?
C20 C21 H21C 109.5 . . ?
H21A C21 H21C 109.5 . . ?
H21B C21 H21C 109.5 . . ?
C23 C22 H22A 109.5 . . ?
C23 C22 H22B 109.5 . . ?
H22A C22 H22B 109.5 . . ?
C23 C22 H22C 109.5 . . ?
H22A C22 H22C 109.5 . . ?
H22B C22 H22C 109.5 . . ?
O14 C23 C24 121.6(4) . . ?
O14 C23 C22 121.1(4) . . ?
C24 C23 C22 117.3(4) . . ?
C23 C24 H24A 109.5 . . ?
C23 C24 H24B 109.5 . . ?
H24A C24 H24B 109.5 . . ?
C23 C24 H24C 109.5 . . ?
H24A C24 H24C 109.5 . . ?
H24B C24 H24C 109.5 . . ?

loop_
_geom_bond_atom_site_label_1
_geom_bond_atom_site_label_2
_geom_bond_distance
_geom_bond_site_symmetry_2
_geom_bond_publ_flag
Cu1 O1 1.947(2) . ?
Cu1 O2 1.964(2) . ?
Cu1 N2 1.971(2) . ?
Cu1 N1 1.984(3) . ?
Cu1 O14 2.427(3) . ?
Cu1 Gd1 3.4538(9) . ?
Gd1 O2 2.3319(19) . ?
Gd1 O1 2.333(2) . ?
Gd1 O9 2.458(2) . ?
Gd1 O4 2.493(2) . ?
Gd1 O5 2.509(3) . ?
Gd1 O12 2.514(3) . ?
Gd1 O6 2.515(3) . ?
Gd1 O8 2.536(3) . ?
Gd1 O3 2.555(3) . ?
Gd1 O11 2.556(2) . ?
Gd1 N4 2.928(3) . ?
Gd1 N3 2.942(3) . ?
N1 C7 1.284(5) . ?
N1 C8 1.483(4) . ?
N2 C11 1.284(4) . ?
N2 C10 1.468(4) . ?
N3 O7 1.200(4) . ?
N3 O6 1.257(4) . ?
N3 O5 1.277(4) . ?
N4 O10 1.210(4) . ?
N4 O8 1.268(4) . ?
N4 O9 1.275(4) . ?
N5 O13 1.219(4) . ?
N5 O11 1.262(4) . ?
N5 O12 1.268(3) . ?
O1 C1 1.319(4) . ?
O2 C13 1.326(4) . ?
O3 C14 1.381(4) . ?
O3 C18 1.467(4) . ?
O4 C2 1.381(4) . ?
O4 C20 1.453(4) . ?
O14 C23 1.214(5) . ?
C1 C6 1.400(5) . ?
C1 C2 1.404(4) . ?
C2 C3 1.377(5) . ?
C3 C4 1.381(7) . ?
C3 H3 0.8821 . ?
C4 C5 1.368(7) . ?
C4 H4 0.7271 . ?
C5 C6 1.395(5) . ?
C5 H5 0.9300 . ?
C6 C7 1.435(5) . ?
C7 H7 0.9300 . ?
C8 C9 1.506(5) . ?
C8 H8A 0.9700 . ?
C8 H8B 0.9700 . ?
C9 C10 1.517(4) . ?
C9 H9A 0.9700 . ?
C9 H9B 0.9700 . ?
C10 H10A 0.9700 . ?
C10 H10B 0.9700 . ?
C11 C12 1.442(4) . ?
C11 H11 0.9300 . ?
C12 C13 1.402(4) . ?
C12 C17 1.408(5) . ?
C13 C14 1.409(4) . ?
C14 C15 1.374(5) . ?
C15 C16 1.399(5) . ?
C15 H15 0.9300 . ?
C16 C17 1.382(5) . ?
C16 H16 0.9300 . ?
C17 H17 0.9300 . ?
C18 C19 1.505(6) . ?
C18 H18A 0.9700 . ?
C18 H18B 0.9700 . ?
C19 H19A 0.9600 . ?
C19 H19B 0.9600 . ?
C19 H19C 0.9600 . ?
C20 C21 1.497(7) . ?
C20 H20A 0.9700 . ?
C20 H20B 0.9700 . ?
C21 H21A 0.9600 . ?
C21 H21B 0.9600 . ?
C21 H21C 0.9600 . ?
C22 C23 1.498(7) . ?
C22 H22A 0.9600 . ?
C22 H22B 0.9600 . ?
C22 H22C 0.9600 . ?
C23 C24 1.477(6) . ?
C24 H24A 0.9600 . ?
C24 H24B 0.9600 . ?
C24 H24C 0.9600 . ?
